data_4067682
loop_
_publ_author_name
'Schwarz, Andrew D.'
'Chu, Zengyong'
'Mountford, Philip'

_publ_section_title
;
 Sulfonamide-Supported Aluminum Catalysts for the Ring-Opening
 Polymerization ofrac-Lactide
;
_journal_issue 5
_journal_name_full Organometallics
_journal_page_first 1246
_journal_paper_doi 10.1021/om901070g
_journal_volume 29
_journal_year 2010
_chemical_formula_moiety 'C26 H33 Al1 N4 O4 S2, CH2Cl2'
_chemical_formula_sum 'C27 H35 Al Cl2 N4 O4 S2'
_chemical_formula_weight 641.62
_chemical_name_systematic
;
Al(N2_Ts_N_Py)Et . CH2Cl2
;
_space_group_IT_number 14
_symmetry_cell_setting monoclinic
_symmetry_space_group_name_Hall '-P 2yn'
_symmetry_space_group_name_H-M 'P 1 21/n 1'
_atom_sites_solution_hydrogens geom
_atom_sites_solution_primary direct
_atom_sites_solution_secondary difmap
_cell_angle_alpha 90
_cell_angle_beta 96.4865(5)
_cell_angle_gamma 90
_cell_formula_units_Z 4
_cell_length_a 8.20760(10)
_cell_length_b 38.2977(4)
_cell_length_c 9.67340(10)
_cell_measurement_reflns_used 6063
_cell_measurement_temperature 150
_cell_measurement_theta_max 27
_cell_measurement_theta_min 5
_cell_volume 3021.20(6)
_computing_cell_refinement 'DENZO/SCALEPACK (Otwinowski & Minor, 1997)'
_computing_data_collection 'COLLECT (Nonius, 1997-2001).'
_computing_data_reduction 'DENZO/SCALEPACK (Otwinowski & Minor, 1997)'
_computing_molecular_graphics 'CAMERON (Watkin et al., 1996)'
_computing_publication_material 'CRYSTALS (Betteridge et al., 2003)'
_computing_structure_refinement 'CRYSTALS (Betteridge et al., 2003)'
_computing_structure_solution 'SIR92 (Altomare et al., 1994)'
_diffrn_ambient_temperature 150
_diffrn_measured_fraction_theta_full 0.983
_diffrn_measured_fraction_theta_max 0.976
_diffrn_measurement_device 'Nonius KappaCCD'
_diffrn_measurement_device_type Area
_diffrn_measurement_method \w
_diffrn_radiation_monochromator graphite
_diffrn_radiation_type 'Mo K\a'
_diffrn_radiation_wavelength 0.71073
_diffrn_reflns_av_R_equivalents 0.029
_diffrn_reflns_limit_h_max 10
_diffrn_reflns_limit_h_min -10
_diffrn_reflns_limit_k_max 49
_diffrn_reflns_limit_k_min -47
_diffrn_reflns_limit_l_max 12
_diffrn_reflns_limit_l_min -12
_diffrn_reflns_number 11378
_diffrn_reflns_theta_full 25.019
_diffrn_reflns_theta_max 27.493
_diffrn_reflns_theta_min 5.112
_diffrn_standards_number 0
_exptl_absorpt_coefficient_mu 0.422
_exptl_absorpt_correction_T_max 0.92
_exptl_absorpt_correction_T_min 0.84
_exptl_absorpt_correction_type multi-scan
_exptl_absorpt_process_details 'DENZO/SCALEPACK (Otwinowski & Minor, 1997)'
_exptl_crystal_colour colourless
_exptl_crystal_density_diffrn 1.411
_exptl_crystal_density_method 'not measured'
_exptl_crystal_description block
_exptl_crystal_F_000 1344
_exptl_crystal_size_max 0.20
_exptl_crystal_size_mid 0.20
_exptl_crystal_size_min 0.20
_refine_diff_density_max 0.87
_refine_diff_density_min -0.94
_refine_ls_extinction_method None
_refine_ls_goodness_of_fit_ref 1.1125
_refine_ls_hydrogen_treatment constr
_refine_ls_matrix_type full
_refine_ls_number_parameters 370
_refine_ls_number_reflns 5402
_refine_ls_number_restraints 0
_refine_ls_R_factor_all 0.0604
_refine_ls_R_factor_gt 0.0500
_refine_ls_shift/su_max 0.001553
_refine_ls_structure_factor_coef F
_refine_ls_weighting_details
;
 Method, part 1, Chebychev polynomial, (Watkin, 1994, Prince, 1982) 
 [weight] = 1.0/[A~0~*T~0~(x)+A~1~*T~1~(x) ... +A~n-1~]*T~n-1~(x)] 
 where A~i~ are the Chebychev coefficients listed below and x= Fcalc/Fmax 
 Method = Robust Weighting (Prince, 1982) 
 W = [weight] * [1-(deltaF/6*sigmaF)^2^]^2^ 
 A~i~ are: 
 0.854 0.175 0.463 
;
_refine_ls_weighting_scheme calc
_refine_ls_wR_factor_all 0.0559
_refine_ls_wR_factor_gt 0.0505
_refine_ls_wR_factor_ref 0.0490
_reflns_limit_h_max 10
_reflns_limit_h_min -10
_reflns_limit_k_max 49
_reflns_limit_k_min 0
_reflns_limit_l_max 12
_reflns_limit_l_min 0
_reflns_number_gt 5760
_reflns_number_total 6781
_reflns_threshold_expression I>2.0\s(I)
_oxford_diffrn_Wilson_B_factor 2.54
_oxford_diffrn_Wilson_scale 3.11
_oxford_refine_ls_r_factor_ref 0.0460
_oxford_refine_ls_scale 0.5210(8)
_oxford_reflns_number_all 6781
_oxford_reflns_threshold_expression_ref I>3.0\s(I)
_cod_data_source_file om901070g_si_001.cif
_cod_data_source_block COMPOUND_21
_cod_depositor_comments
;
The following automatic conversions were performed:

'_symmetry_cell_setting' value 'Monoclinic' changed to 'monoclinic'
according to /home/saulius/struct/CIF-dictionaries/cif_core.dic
dictionary named 'cif_core.dic' version 2.4.1 from 2010-06-29.

Automatic conversion script
Id: cif_fix_values 1715 2011-07-08 13:25:40Z adriana 
;
_cod_original_sg_symbol_H-M 'P 1 21/n 1 '
_cod_original_formula_sum 'C27 H35 Al1 Cl2 N4 O4 S2'
_cod_database_code 4067682

loop_
_symmetry_equiv_pos_as_xyz
x,y,z
-x,-y,-z
-x+1/2,y+1/2,-z+1/2
x+1/2,-y+1/2,z+1/2

loop_
_atom_site_label
_atom_site_type_symbol
_atom_site_fract_x
_atom_site_fract_y
_atom_site_fract_z
_atom_site_U_iso_or_equiv
_atom_site_occupancy
_atom_site_adp_type
_atom_site_refinement_flags_posn
C1 C -0.0102(3) 0.60944(6) 0.8266(2) 0.0331 1.0000 Uani .
C2 C -0.1855(2) 0.60617(5) 0.7600(2) 0.0295 1.0000 Uani .
C3 C -0.1427(3) 0.68031(6) 0.5230(3) 0.0373 1.0000 Uani .
C4 C -0.2175(3) 0.66278(5) 0.6402(2) 0.0336 1.0000 Uani .
C5 C -0.3457(2) 0.61076(5) 0.5330(2) 0.0308 1.0000 Uani .
C6 C -0.3004(2) 0.57620(6) 0.4756(2) 0.0303 1.0000 Uani .
C7 C -0.4146(3) 0.55045(6) 0.4314(2) 0.0390 1.0000 Uani .
C8 C -0.3595(3) 0.51935(6) 0.3810(2) 0.0415 1.0000 Uani .
C9 C -0.1937(3) 0.51445(6) 0.3767(2) 0.0396 1.0000 Uani .
C10 C -0.0876(3) 0.54102(6) 0.4218(2) 0.0360 1.0000 Uani .
C11 C 0.3799(2) 0.61042(5) 0.8870(2) 0.0259 1.0000 Uani .
C12 C 0.4485(3) 0.60194(6) 1.0214(2) 0.0339 1.0000 Uani .
C13 C 0.5501(3) 0.62593(6) 1.0959(2) 0.0417 1.0000 Uani .
C14 C 0.5822(3) 0.65844(6) 1.0418(2) 0.0364 1.0000 Uani .
C15 C 0.5101(3) 0.66643(5) 0.9082(2) 0.0313 1.0000 Uani .
C16 C 0.4101(2) 0.64277(5) 0.8311(2) 0.0284 1.0000 Uani .
C17 C 0.6924(4) 0.68468(8) 1.1227(3) 0.0575 1.0000 Uani .
C18 C 0.1401(2) 0.70646(5) 0.3275(2) 0.0282 1.0000 Uani .
C19 C 0.0469(3) 0.73631(5) 0.2992(2) 0.0331 1.0000 Uani .
C20 C 0.0231(3) 0.74919(6) 0.1645(2) 0.0381 1.0000 Uani .
C21 C 0.0886(3) 0.73248(6) 0.0565(2) 0.0367 1.0000 Uani .
C22 C 0.1837(3) 0.70277(7) 0.0876(2) 0.0414 1.0000 Uani .
C23 C 0.2096(3) 0.68966(6) 0.2218(2) 0.0364 1.0000 Uani .
C24 C 0.0551(4) 0.74580(8) -0.0911(3) 0.0555 1.0000 Uani .
C25 C 0.1643(3) 0.59978(6) 0.3870(2) 0.0346 1.0000 Uani .
C26 C 0.0738(3) 0.60325(7) 0.2385(2) 0.0454 1.0000 Uani .
C27 C 0.8677(5) 0.51077(12) 0.9393(5) 0.0400 0.5000 Uani .
S1 S 0.16459(7) 0.689554(13) 0.49925(5) 0.0319 1.0000 Uani .
S2 S 0.26127(6) 0.579493(12) 0.78297(5) 0.0280 1.0000 Uani .
Al1 Al 0.02490(7) 0.612374(15) 0.53441(6) 0.0256 1.0000 Uani .
Cl1 Cl 0.75521(11) 0.541403(19) 1.01772(8) 0.0629 1.0000 Uani .
Cl2 Cl 0.78116(12) 0.50025(3) 0.77140(10) 0.0849 1.0000 Uani .
O3 O 0.35079(19) 0.57025(4) 0.66793(15) 0.0354 1.0000 Uani .
N3 N -0.1387(2) 0.57159(4) 0.47026(17) 0.0295 1.0000 Uani .
N4 N -0.2018(2) 0.62444(4) 0.62310(17) 0.0268 1.0000 Uani .
N1 N 0.09875(19) 0.59922(4) 0.72159(17) 0.0278 1.0000 Uani .
O4 O 0.2267(2) 0.55155(4) 0.87565(17) 0.0407 1.0000 Uani .
O1 O 0.1529(2) 0.71928(4) 0.58901(17) 0.0451 1.0000 Uani .
O2 O 0.31603(19) 0.67015(4) 0.51564(16) 0.0378 1.0000 Uani .
N2 N 0.0168(2) 0.66304(5) 0.51232(19) 0.0329 1.0000 Uani .
C28 C 0.6591(6) 0.51159(14) 0.9218(6) 0.0461 0.5000 Uani .
H11 H 0.0117 0.6329 0.8549 0.0404 1.0000 Uiso R
H12 H 0.0078 0.5945 0.9052 0.0404 1.0000 Uiso R
H21 H -0.2577 0.6165 0.8184 0.0364 1.0000 Uiso R
H22 H -0.2125 0.5822 0.7465 0.0364 1.0000 Uiso R
H31 H -0.1269 0.7045 0.5415 0.0466 1.0000 Uiso R
H32 H -0.2125 0.6774 0.4386 0.0466 1.0000 Uiso R
H41 H -0.1603 0.6698 0.7267 0.0412 1.0000 Uiso R
H42 H -0.3299 0.6690 0.6378 0.0412 1.0000 Uiso R
H51 H -0.3753 0.6266 0.4587 0.0368 1.0000 Uiso R
H52 H -0.4355 0.6079 0.5859 0.0368 1.0000 Uiso R
H71 H -0.5282 0.5543 0.4360 0.0466 1.0000 Uiso R
H81 H -0.4353 0.5015 0.3495 0.0492 1.0000 Uiso R
H91 H -0.1536 0.4931 0.3434 0.0477 1.0000 Uiso R
H101 H 0.0266 0.5377 0.4187 0.0433 1.0000 Uiso R
H121 H 0.4253 0.5801 1.0613 0.0409 1.0000 Uiso R
H131 H 0.5995 0.6199 1.1864 0.0483 1.0000 Uiso R
H151 H 0.5307 0.6885 0.8692 0.0377 1.0000 Uiso R
H161 H 0.3612 0.6487 0.7404 0.0339 1.0000 Uiso R
H171 H 0.6993 0.7052 1.0685 0.0687 1.0000 Uiso R
H172 H 0.6480 0.6904 1.2064 0.0687 1.0000 Uiso R
H173 H 0.7988 0.6750 1.1443 0.0687 1.0000 Uiso R
H191 H 0.0000 0.7478 0.3723 0.0409 1.0000 Uiso R
H201 H -0.0400 0.7698 0.1457 0.0460 1.0000 Uiso R
H221 H 0.2313 0.6913 0.0150 0.0496 1.0000 Uiso R
H231 H 0.2746 0.6693 0.2414 0.0435 1.0000 Uiso R
H241 H 0.1098 0.7314 -0.1511 0.0659 1.0000 Uiso R
H242 H 0.0938 0.7691 -0.0960 0.0659 1.0000 Uiso R
H243 H -0.0596 0.7452 -0.1191 0.0659 1.0000 Uiso R
H251 H 0.2572 0.6147 0.3948 0.0423 1.0000 Uiso R
H252 H 0.1992 0.5763 0.4009 0.0423 1.0000 Uiso R
H261 H 0.1456 0.5969 0.1721 0.0565 1.0000 Uiso R
H262 H 0.0391 0.6267 0.2231 0.0565 1.0000 Uiso R
H263 H -0.0190 0.5883 0.2291 0.0565 1.0000 Uiso R
H281 H 0.5549 0.5204 0.8850 0.0547 0.5000 Uiso R
H282 H 0.6449 0.4913 0.9759 0.0547 0.5000 Uiso R
H271 H 0.9743 0.5199 0.9338 0.0486 0.5000 Uiso R
H272 H 0.8756 0.4902 0.9943 0.0486 0.5000 Uiso R

loop_
_atom_site_aniso_label
_atom_site_aniso_U_11
_atom_site_aniso_U_22
_atom_site_aniso_U_33
_atom_site_aniso_U_23
_atom_site_aniso_U_13
_atom_site_aniso_U_12
C1 0.0325(10) 0.0402(11) 0.0265(9) -0.0017(8) 0.0033(8) -0.0017(9)
C2 0.0307(10) 0.0312(10) 0.0275(9) 0.0027(8) 0.0070(8) -0.0010(8)
C3 0.0407(12) 0.0277(10) 0.0453(12) 0.0070(9) 0.0119(10) 0.0034(9)
C4 0.0369(11) 0.0283(10) 0.0369(11) -0.0023(8) 0.0105(9) 0.0005(8)
C5 0.0247(9) 0.0344(11) 0.0325(10) 0.0009(8) -0.0004(8) 0.0008(8)
C6 0.0278(10) 0.0346(10) 0.0274(9) 0.0008(8) -0.0018(7) -0.0026(8)
C7 0.0307(11) 0.0447(12) 0.0410(12) -0.0074(10) 0.0018(9) -0.0087(9)
C8 0.0429(13) 0.0411(12) 0.0402(12) -0.0080(10) 0.0027(10) -0.0151(10)
C9 0.0488(13) 0.0314(11) 0.0383(11) -0.0077(9) 0.0042(10) -0.0035(9)
C10 0.0358(11) 0.0313(11) 0.0410(11) -0.0077(9) 0.0039(9) -0.0015(8)
C11 0.0247(9) 0.0254(9) 0.0270(9) -0.0021(7) -0.0001(7) 0.0013(7)
C12 0.0398(11) 0.0332(11) 0.0279(10) 0.0047(8) 0.0001(8) 0.0024(9)
C13 0.0486(13) 0.0463(13) 0.0272(10) -0.0014(9) -0.0085(9) 0.0026(10)
C14 0.0333(11) 0.0388(12) 0.0356(11) -0.0129(9) -0.0034(9) 0.0011(9)
C15 0.0338(10) 0.0267(9) 0.0333(10) -0.0032(8) 0.0034(8) 0.0007(8)
C16 0.0312(10) 0.0261(9) 0.0268(9) -0.0001(7) -0.0016(7) 0.0013(7)
C17 0.0615(17) 0.0540(16) 0.0515(15) -0.0156(13) -0.0172(13) -0.0089(13)
C18 0.0293(10) 0.0256(9) 0.0301(9) 0.0037(7) 0.0044(8) -0.0048(7)
C19 0.0383(11) 0.0260(10) 0.0359(10) 0.0000(8) 0.0078(9) -0.0002(8)
C20 0.0393(12) 0.0313(11) 0.0432(12) 0.0062(9) 0.0020(9) 0.0027(9)
C21 0.0379(11) 0.0394(12) 0.0325(10) 0.0063(9) 0.0021(9) -0.0048(9)
C22 0.0431(13) 0.0481(13) 0.0351(11) 0.0026(10) 0.0133(9) 0.0049(10)
C23 0.0347(11) 0.0375(12) 0.0381(11) 0.0040(9) 0.0091(9) 0.0060(9)
C24 0.0654(18) 0.0633(17) 0.0367(12) 0.0140(12) 0.0015(12) -0.0022(14)
C25 0.0306(10) 0.0393(11) 0.0347(11) -0.0042(9) 0.0063(8) -0.0027(8)
C26 0.0487(14) 0.0568(15) 0.0313(11) -0.0028(10) 0.0066(10) -0.0068(11)
C27 0.030(2) 0.039(2) 0.052(3) 0.010(2) 0.0066(19) 0.0002(18)
S1 0.0376(3) 0.0294(3) 0.0286(2) 0.00275(19) 0.00317(19) -0.0056(2)
S2 0.0307(2) 0.0221(2) 0.0303(2) -0.00041(18) -0.00086(18) -0.00147(18)
Al1 0.0254(3) 0.0266(3) 0.0247(3) -0.0004(2) 0.0023(2) -0.0023(2)
Cl1 0.0930(6) 0.0476(4) 0.0528(4) 0.0037(3) 0.0283(4) 0.0093(4)
Cl2 0.0790(6) 0.0940(7) 0.0767(6) -0.0427(5) -0.0129(4) 0.0188(5)
O3 0.0367(8) 0.0324(8) 0.0363(8) -0.0089(6) 0.0008(6) 0.0034(6)
N3 0.0281(8) 0.0284(8) 0.0311(8) -0.0023(7) 0.0000(7) -0.0015(6)
N4 0.0284(8) 0.0244(8) 0.0276(8) 0.0010(6) 0.0034(6) -0.0014(6)
N1 0.0244(8) 0.0321(9) 0.0266(8) -0.0007(6) 0.0014(6) -0.0017(6)
O4 0.0501(9) 0.0263(7) 0.0436(9) 0.0076(6) -0.0032(7) -0.0061(7)
O1 0.0635(11) 0.0377(9) 0.0344(8) -0.0055(7) 0.0073(7) -0.0103(8)
O2 0.0350(8) 0.0391(8) 0.0375(8) 0.0096(7) -0.0042(6) -0.0046(6)
N2 0.0350(9) 0.0278(8) 0.0374(9) 0.0063(7) 0.0104(7) -0.0018(7)
C28 0.035(2) 0.049(3) 0.053(3) 0.007(2) -0.004(2) 0.004(2)

loop_
_atom_type_symbol
_atom_type_scat_dispersion_real
_atom_type_scat_dispersion_imag
_atom_type_scat_Cromer_Mann_a1
_atom_type_scat_Cromer_Mann_b1
_atom_type_scat_Cromer_Mann_a2
_atom_type_scat_Cromer_Mann_b2
_atom_type_scat_Cromer_Mann_a3
_atom_type_scat_Cromer_Mann_b3
_atom_type_scat_Cromer_Mann_a4
_atom_type_scat_Cromer_Mann_b4
_atom_type_scat_Cromer_Mann_c
_atom_type_scat_source
C 0.0033 0.0016 2.3100 20.8439 1.0200 10.2075 1.5886 0.5687 0.8650 51.6512 0.2156 'International Tables Vol C 4.2.6.8 and 6.1.1.4'
H 0.0000 0.0000 0.4930 10.5109 0.3229 26.1257 0.1402 3.1424 0.0408 57.7998 0.0030 'International Tables Vol C 4.2.6.8 and 6.1.1.4'
N 0.0061 0.0033 12.2126 0.0057 3.1322 9.8933 2.0125 28.9975 1.1663 0.5826 -11.5290 'International Tables Vol C 4.2.6.8 and 6.1.1.4'
S 0.1246 0.1234 6.9053 1.4679 5.2034 22.2151 1.4379 0.2536 1.5863 56.1720 0.8669 'International Tables Vol C 4.2.6.8 and 6.1.1.4'
O 0.0106 0.0060 3.0485 13.2771 2.2868 5.7011 1.5463 0.3239 0.8670 32.9089 0.2508 'International Tables Vol C 4.2.6.8 and 6.1.1.4'
Al 0.0645 0.0514 6.4202 3.0387 1.9002 0.7426 1.5936 31.5472 1.9646 85.0886 1.1151 'International Tables Vol C 4.2.6.8 and 6.1.1.4'
Cl 0.1484 0.1585 11.4604 0.0104 7.1964 1.1662 6.2556 18.5194 1.6455 47.7784 -9.5574 'International Tables Vol C 4.2.6.8 and 6.1.1.4'

loop_
_geom_angle_atom_site_label_1
_geom_angle_atom_site_label_2
_geom_angle_atom_site_label_3
_geom_angle
_geom_angle_publ_flag
C2 C1 N1 107.75(16) yes
C2 C1 H11 109.9 no
N1 C1 H11 109.8 no
C2 C1 H12 110.2 no
N1 C1 H12 109.7 no
H11 C1 H12 109.5 no
C1 C2 N4 108.97(16) yes
C1 C2 H21 109.8 no
N4 C2 H21 109.5 no
C1 C2 H22 109.5 no
N4 C2 H22 109.6 no
H21 C2 H22 109.5 no
C4 C3 N2 106.98(17) yes
C4 C3 H31 110.6 no
N2 C3 H31 110.2 no
C4 C3 H32 109.7 no
N2 C3 H32 109.8 no
H31 C3 H32 109.5 no
C3 C4 N4 107.98(17) yes
C3 C4 H41 109.5 no
N4 C4 H41 109.7 no
C3 C4 H42 110.2 no
N4 C4 H42 110.0 no
H41 C4 H42 109.5 no
C6 C5 N4 108.40(16) yes
C6 C5 H51 109.7 no
N4 C5 H51 109.7 no
C6 C5 H52 109.8 no
N4 C5 H52 109.8 no
H51 C5 H52 109.5 no
C5 C6 C7 123.53(19) yes
C5 C6 N3 114.66(17) yes
C7 C6 N3 121.8(2) yes
C6 C7 C8 118.9(2) yes
C6 C7 H71 120.4 no
C8 C7 H71 120.7 no
C7 C8 C9 119.4(2) yes
C7 C8 H81 120.2 no
C9 C8 H81 120.4 no
C8 C9 C10 118.7(2) yes
C8 C9 H91 120.5 no
C10 C9 H91 120.8 no
C9 C10 N3 122.8(2) yes
C9 C10 H101 118.8 no
N3 C10 H101 118.4 no
C12 C11 C16 120.04(18) yes
C12 C11 S2 120.77(15) yes
C16 C11 S2 119.13(14) yes
C11 C12 C13 119.1(2) yes
C11 C12 H121 120.3 no
C13 C12 H121 120.6 no
C12 C13 C14 121.8(2) yes
C12 C13 H131 119.2 no
C14 C13 H131 119.0 no
C13 C14 C15 117.92(19) yes
C13 C14 C17 122.0(2) yes
C15 C14 C17 120.1(2) yes
C14 C15 C16 121.4(2) yes
C14 C15 H151 119.2 no
C16 C15 H151 119.4 no
C11 C16 C15 119.78(18) yes
C11 C16 H161 119.9 no
C15 C16 H161 120.4 no
C14 C17 H171 109.5 no
C14 C17 H172 109.2 no
H171 C17 H172 109.5 no
C14 C17 H173 109.6 no
H171 C17 H173 109.5 no
H172 C17 H173 109.5 no
C19 C18 C23 120.16(19) yes
C19 C18 S1 119.18(16) yes
C23 C18 S1 120.64(16) yes
C18 C19 C20 119.7(2) yes
C18 C19 H191 119.8 no
C20 C19 H191 120.5 no
C19 C20 C21 121.3(2) yes
C19 C20 H201 119.5 no
C21 C20 H201 119.3 no
C20 C21 C22 118.1(2) yes
C20 C21 C24 120.8(2) yes
C22 C21 C24 121.1(2) yes
C21 C22 C23 121.4(2) yes
C21 C22 H221 119.1 no
C23 C22 H221 119.5 no
C22 C23 C18 119.4(2) yes
C22 C23 H231 120.5 no
C18 C23 H231 120.1 no
C21 C24 H241 109.4 no
C21 C24 H242 109.7 no
H241 C24 H242 109.5 no
C21 C24 H243 109.2 no
H241 C24 H243 109.5 no
H242 C24 H243 109.5 no
C26 C25 Al1 113.03(16) yes
C26 C25 H251 108.6 no
Al1 C25 H251 108.6 no
C26 C25 H252 108.6 no
Al1 C25 H252 108.5 no
H251 C25 H252 109.5 no
C25 C26 H261 109.7 no
C25 C26 H262 109.3 no
H261 C26 H262 109.5 no
C25 C26 H263 109.4 no
H261 C26 H263 109.5 no
H262 C26 H263 109.5 no
Cl1 C27 Cl2 112.7(3) yes
Cl1 C27 H271 108.5 no
Cl2 C27 H271 108.3 no
Cl1 C27 H272 109.0 no
Cl2 C27 H272 108.9 no
H271 C27 H272 109.5 no
C18 S1 O1 105.54(10) yes
C18 S1 O2 107.24(10) yes
O1 S1 O2 117.13(10) yes
C18 S1 N2 107.42(9) yes
O1 S1 N2 110.59(10) yes
O2 S1 N2 108.45(9) yes
C11 S2 O3 107.84(9) yes
C11 S2 N1 106.18(9) yes
O3 S2 N1 107.89(9) yes
C11 S2 O4 106.04(9) yes
O3 S2 O4 116.68(10) yes
N1 S2 O4 111.64(10) yes
C25 Al1 N3 90.47(8) yes
C25 Al1 N4 156.74(8) yes
N3 Al1 N4 74.31(7) yes
C25 Al1 N1 118.01(9) yes
N3 Al1 N1 101.95(7) yes
N4 Al1 N1 82.92(7) yes
C25 Al1 N2 100.26(9) yes
N3 Al1 N2 133.77(8) yes
N4 Al1 N2 79.20(7) yes
N1 Al1 N2 111.65(8) yes
C27 Cl1 C28 61.1(2) yes
C27 Cl2 C28 55.3(2) yes
Al1 N3 C10 122.28(14) yes
Al1 N3 C6 119.34(14) yes
C10 N3 C6 118.37(18) yes
Al1 N4 C2 104.75(12) yes
Al1 N4 C4 109.98(12) yes
C2 N4 C4 111.42(16) yes
Al1 N4 C5 110.59(12) yes
C2 N4 C5 110.02(15) yes
C4 N4 C5 109.99(16) yes
C1 N1 S2 114.59(13) yes
C1 N1 Al1 115.42(13) yes
S2 N1 Al1 129.98(10) yes
C3 N2 Al1 117.13(13) yes
C3 N2 S1 113.99(14) yes
Al1 N2 S1 128.56(11) yes
Cl2 C28 Cl1 109.5(3) yes
Cl2 C28 H281 108.9 no
Cl1 C28 H281 108.9 no
Cl2 C28 H282 110.0 no
Cl1 C28 H282 110.0 no
H281 C28 H282 109.5 no

loop_
_geom_bond_atom_site_label_1
_geom_bond_atom_site_label_2
_geom_bond_distance
_geom_bond_publ_flag
C1 C2 1.514(3) yes
C1 N1 1.480(3) yes
C1 H11 0.950 no
C1 H12 0.950 no
C2 N4 1.491(2) yes
C2 H21 0.950 no
C2 H22 0.950 no
C3 C4 1.507(3) yes
C3 N2 1.481(3) yes
C3 H31 0.950 no
C3 H32 0.950 no
C4 N4 1.485(3) yes
C4 H41 0.950 no
C4 H42 0.950 no
C5 C6 1.498(3) yes
C5 N4 1.482(2) yes
C5 H51 0.950 no
C5 H52 0.950 no
C6 C7 1.394(3) yes
C6 N3 1.346(3) yes
C7 C8 1.382(3) yes
C7 H71 0.950 no
C8 C9 1.379(4) yes
C8 H81 0.950 no
C9 C10 1.378(3) yes
C9 H91 0.950 no
C10 N3 1.346(3) yes
C10 H101 0.950 no
C11 C12 1.396(3) yes
C11 C16 1.385(3) yes
C11 S2 1.7725(19) yes
C12 C13 1.387(3) yes
C12 H121 0.950 no
C13 C14 1.388(3) yes
C13 H131 0.950 no
C14 C15 1.393(3) yes
C14 C17 1.510(3) yes
C15 C16 1.383(3) yes
C15 H151 0.950 no
C16 H161 0.950 no
C17 H171 0.950 no
C17 H172 0.950 no
C17 H173 0.950 no
C18 C19 1.385(3) yes
C18 C23 1.385(3) yes
C18 S1 1.773(2) yes
C19 C20 1.386(3) yes
C19 H191 0.950 no
C20 C21 1.385(3) yes
C20 H201 0.950 no
C21 C22 1.393(3) yes
C21 C24 1.512(3) yes
C22 C23 1.386(3) yes
C22 H221 0.950 no
C23 H231 0.950 no
C24 H241 0.950 no
C24 H242 0.950 no
C24 H243 0.950 no
C25 C26 1.546(3) yes
C25 Al1 1.986(2) yes
C25 H251 0.950 no
C25 H252 0.950 no
C26 H261 0.950 no
C26 H262 0.950 no
C26 H263 0.950 no
C27 Cl1 1.721(5) yes
C27 Cl2 1.745(5) yes
C27 H271 0.950 no
C27 H272 0.950 no
S1 O1 1.4415(17) yes
S1 O2 1.4415(17) yes
S1 N2 1.5981(18) yes
S2 O3 1.4451(16) yes
S2 N1 1.5886(17) yes
S2 O4 1.4445(16) yes
Al1 N3 2.1073(17) yes
Al1 N4 2.1849(17) yes
Al1 N1 1.9109(17) yes
Al1 N2 1.9523(18) yes
Cl1 C28 1.619(5) yes
Cl2 C28 1.907(6) yes
C28 H281 0.950 no
C28 H282 0.950 no
